data_7242377
loop_
_publ_author_name
'Sugiyarto, Kristian Handoyo'
'Onggo, Djulia'
'Akutsu, Hiroki'
'Reddy, Varimalla Raghavendra'
'Sutrisno, Hari'
'Nakazawa, Yasuhiro'
'Bhattacharjee, Ashis'

_publ_section_title
;
 Structural, magnetic and M\"ossbauer spectroscopic studies of the
 [Fe(3-bpp)2](CF3COO)2 complex: role of crystal packing leading to an
 incomplete Fe(ii) high spin &#x21CB; low spin transition
;
_journal_issue 15
_journal_name_full CrystEngComm
_journal_page_first 2854
_journal_page_last 2861
_journal_paper_doi 10.1039/D0CE01687J
_journal_volume 23
_journal_year 2021
_chemical_formula_moiety 'C22 H18 Fe N10, 2(C2 F3 O2)'
_chemical_formula_sum 'C26 H18 F6 Fe N10 O4'
_chemical_formula_weight 704.33
_chemical_name_common '[Fe(bpp)2](TFA)2'
_chemical_name_systematic '[Fe(bpp)2](CF3COO)2'
_space_group_crystal_system monoclinic
_space_group_IT_number 15
_space_group_name_Hall '-C 2yc'
_space_group_name_H-M_alt 'C 1 2/c 1'
_atom_sites_solution_hydrogens geom
_atom_sites_solution_primary direct
_atom_sites_solution_secondary difmap
_audit_block_doi 10.5517/ccdc.csd.cc27645s
_audit_update_record
;
2021-02-06 deposited with the CCDC.	2021-03-03 downloaded from the CCDC.
;
_cell_angle_alpha 90.0000
_cell_angle_beta 92.151(3)
_cell_angle_gamma 90.0000
_cell_formula_units_Z 8
_cell_length_a 19.2114(7)
_cell_length_b 21.9406(9)
_cell_length_c 13.9778(5)
_cell_measurement_reflns_used 9955
_cell_measurement_temperature 200
_cell_measurement_theta_max 31.10
_cell_measurement_theta_min 1.99
_cell_volume 5887.6(4)
_computing_cell_refinement 'CrysAlisPro 1.171.40.75a (Rigaku OD, 2020)'
_computing_data_collection 'CrysAlisPro 1.171.40.75a (Rigaku OD, 2020)'
_computing_data_reduction 'CrysAlisPro 1.171.40.75a (Rigaku OD, 2020)'
_computing_molecular_graphics 'CrystalStructure 4.3'
_computing_publication_material 'CrystalStructure 4.3 (Rigaku, 2019)'
_computing_structure_refinement 'SHELXL Version 2018/3 (Sheldrick, 2008)'
_computing_structure_solution 'SHELXT Version 2018/2 (Sheldrick, 2014)'
_diffrn_ambient_temperature 200
_diffrn_measured_fraction_theta_full 0.999
_diffrn_measured_fraction_theta_max 0.986
_diffrn_measurement_device_type 'XtaLAB Synergy Custom Hipix Micromax-007'
_diffrn_radiation_type 'Mo K\a'
_diffrn_radiation_wavelength 0.71073
_diffrn_reflns_av_R_equivalents 0.0335
_diffrn_reflns_av_unetI/netI 0.0386
_diffrn_reflns_Laue_measured_fraction_full 0.999
_diffrn_reflns_Laue_measured_fraction_max 0.986
_diffrn_reflns_limit_h_max 21
_diffrn_reflns_limit_h_min -24
_diffrn_reflns_limit_k_max 27
_diffrn_reflns_limit_k_min -28
_diffrn_reflns_limit_l_max 18
_diffrn_reflns_limit_l_min -18
_diffrn_reflns_number 18053
_diffrn_reflns_point_group_measured_fraction_full 0.999
_diffrn_reflns_point_group_measured_fraction_max 0.986
_diffrn_reflns_theta_full 25.242
_diffrn_reflns_theta_max 27.499
_diffrn_reflns_theta_min 2.056
_diffrn_standards_number 0
_exptl_absorpt_coefficient_mu 0.602
_exptl_absorpt_correction_T_max 0.871
_exptl_absorpt_correction_T_min 0.699
_exptl_absorpt_correction_type multi-scan
_exptl_absorpt_process_details
;
CrysAlisPro 1.171.40.75a (Rigaku Oxford Diffraction, 2020)
Empirical absorption correction using spherical harmonics,
 implemented in SCALE3 ABSPACK scaling algorithm.
;
_exptl_crystal_colour black
_exptl_crystal_density_diffrn 1.589
_exptl_crystal_density_method 'not measured'
_exptl_crystal_description block
_exptl_crystal_F_000 2848.00
_exptl_crystal_preparation 'Magnetic properties'
_exptl_crystal_recrystallization_method 'The aquaous solution was left over few days at RT'
_exptl_crystal_size_max 0.750
_exptl_crystal_size_mid 0.480
_exptl_crystal_size_min 0.230
_refine_diff_density_max 0.81
_refine_diff_density_min -0.57
_refine_ls_extinction_method none
_refine_ls_goodness_of_fit_ref 1.070
_refine_ls_hydrogen_treatment constr
_refine_ls_number_parameters 437
_refine_ls_number_reflns 6668
_refine_ls_number_restraints 18
_refine_ls_R_factor_all 0.0534
_refine_ls_R_factor_gt 0.0441
_refine_ls_shift/su_max 0.001
_refine_ls_structure_factor_coef Fsqd
_refine_ls_weighting_details 'w = 1/[\s^2^(Fo^2^)+(0.0660P)^2^+5.2791P] where P=(Fo^2^+2Fc^2^)/3'
_refine_ls_weighting_scheme calc
_refine_ls_wR_factor_gt 0.1199
_refine_ls_wR_factor_ref 0.1264
_reflns_Friedel_coverage 0.000
_reflns_number_gt 5492
_reflns_number_total 6668
_reflns_threshold_expression F^2^>2.0\s(F^2^)
_cod_data_source_file d0ce01687j2.cif
_cod_data_source_block xcalibur
_cod_depositor_comments 'Adding full bibliography for 7242376--7242379.cif.'
_cod_database_code 7242377

loop_
_space_group_symop_operation_xyz
'x, y, z'
'-x, y, -z+1/2'
'x+1/2, y+1/2, z'
'-x+1/2, y+1/2, -z+1/2'
'-x, -y, -z'
'x, -y, z-1/2'
'-x+1/2, -y+1/2, -z'
'x+1/2, -y+1/2, z-1/2'

loop_
_atom_site_label
_atom_site_type_symbol
_atom_site_fract_x
_atom_site_fract_y
_atom_site_fract_z
_atom_site_U_iso_or_equiv
_atom_site_adp_type
_atom_site_occupancy
_atom_site_site_symmetry_order
_atom_site_calc_flag
_atom_site_refinement_flags_posn
_atom_site_refinement_flags_adp
_atom_site_refinement_flags_occupancy
_atom_site_disorder_assembly
_atom_site_disorder_group
Fe1 Fe 0.500000 0.93024(2) 0.250000 0.02623(12) Uani 1 2 d S T P . .
Fe2 Fe 0.500000 0.57132(2) 0.750000 0.02257(11) Uani 1 2 d S T P . .
F1 F 0.67908(12) 0.78534(11) 0.5071(3) 0.1108(14) Uani 0.845(3) 1 d D . P . .
F2 F 0.66930(12) 0.69419(15) 0.4559(2) 0.0931(10) Uani 0.845(3) 1 d D . P . .
F3 F 0.65377(12) 0.71117(14) 0.60027(17) 0.0762(8) Uani 0.845(3) 1 d D . P . .
F4 F 0.73482(17) 0.37615(16) 0.6319(2) 0.1462(14) Uani 1 1 d D . . . .
F5 F 0.74986(18) 0.32829(10) 0.7597(3) 0.1488(16) Uani 1 1 d D . . . .
F6 F 0.83308(10) 0.37715(10) 0.7005(2) 0.0990(8) Uani 1 1 d D . . . .
F11 F 0.6587(7) 0.7815(4) 0.5757(9) 0.1108(14) Uani 0.155(3) 1 d D . P . .
F12 F 0.6838(6) 0.7428(7) 0.4418(7) 0.0931(10) Uani 0.155(3) 1 d D . P . .
F13 F 0.6608(7) 0.6855(4) 0.5593(9) 0.0762(8) Uani 0.155(3) 1 d D . P . .
O1 O 0.54925(10) 0.79379(8) 0.45086(15) 0.0516(5) Uani 1 1 d . . . . .
O2 O 0.52662(8) 0.70044(7) 0.50626(13) 0.0429(4) Uani 1 1 d . . . . .
O3 O 0.67989(9) 0.43990(9) 0.78004(16) 0.0562(5) Uani 1 1 d . . . . .
O4 O 0.79059(8) 0.46969(8) 0.80468(13) 0.0483(4) Uani 1 1 d . . . . .
N1 N 0.40756(9) 0.94262(8) 0.16244(12) 0.0298(4) Uani 1 1 d . . . . .
N2 N 0.52185(9) 1.00546(8) 0.15187(12) 0.0295(4) Uani 1 1 d . . . . .
N3 N 0.57239(9) 1.04703(8) 0.14026(13) 0.0341(4) Uani 1 1 d . . . . .
H3N H 0.614704 1.044195 0.166239 0.041 Uiso 1 1 calc R U . . .
N4 N 0.42846(9) 0.85853(8) 0.29154(14) 0.0342(4) Uani 1 1 d . . . . .
N5 N 0.43169(10) 0.80733(9) 0.34409(16) 0.0416(5) Uani 1 1 d . . . . .
H5N H 0.465645 0.798528 0.385824 0.050 Uiso 1 1 calc R U . . .
N6 N 0.500000 0.48315(10) 0.750000 0.0238(4) Uani 1 2 d S T P . .
N7 N 0.53937(8) 0.55377(7) 0.62390(11) 0.0258(3) Uani 1 1 d . . . . .
N8 N 0.56570(8) 0.58548(8) 0.55169(12) 0.0295(4) Uani 1 1 d . . . . .
H8N H 0.562624 0.625294 0.545149 0.035 Uiso 1 1 calc R U . . .
N9 N 0.500000 0.65927(11) 0.750000 0.0308(5) Uani 1 2 d S T P . .
N10 N 0.59579(9) 0.58855(8) 0.80050(12) 0.0305(4) Uani 1 1 d . . . . .
N11 N 0.65477(9) 0.55741(10) 0.82113(13) 0.0362(4) Uani 1 1 d . . . . .
H11N H 0.659091 0.517613 0.816214 0.043 Uiso 1 1 calc R U . . .
C1 C 0.28739(13) 0.96109(14) 0.0549(2) 0.0522(7) Uani 1 1 d . . . . .
H1 H 0.245671 0.967479 0.017544 0.063 Uiso 1 1 calc R U . . .
C2 C 0.34213(12) 1.00157(13) 0.04788(17) 0.0451(6) Uani 1 1 d . . . . .
H2 H 0.338596 1.035860 0.006479 0.054 Uiso 1 1 calc R U . . .
C3 C 0.29269(12) 0.91160(13) 0.11533(19) 0.0465(6) Uani 1 1 d . . . . .
H3 H 0.255119 0.883735 0.120033 0.056 Uiso 1 1 calc R U . . .
C4 C 0.40253(11) 0.99064(10) 0.10322(15) 0.0332(4) Uani 1 1 d . . . . .
C5 C 0.35451(10) 0.90327(10) 0.16958(16) 0.0344(5) Uani 1 1 d . . . . .
C6 C 0.46568(11) 1.02749(10) 0.10227(14) 0.0314(4) Uani 1 1 d . . . . .
C7 C 0.48188(13) 1.08273(11) 0.05870(17) 0.0415(5) Uani 1 1 d . . . . .
H7 H 0.451885 1.107591 0.019749 0.050 Uiso 1 1 calc R U . . .
C8 C 0.55030(13) 1.09332(11) 0.08422(18) 0.0420(5) Uani 1 1 d . . . . .
H8 H 0.577279 1.127305 0.065600 0.050 Uiso 1 1 calc R U . . .
C9 C 0.36942(10) 0.85391(10) 0.23695(17) 0.0352(5) Uani 1 1 d . . . . .
C10 C 0.33494(12) 0.79928(11) 0.2561(2) 0.0473(6) Uani 1 1 d . . . . .
H10 H 0.292321 0.784915 0.227676 0.057 Uiso 1 1 calc R U . . .
C11 C 0.37627(13) 0.77114(11) 0.3247(2) 0.0504(6) Uani 1 1 d . . . . .
H11 H 0.367427 0.732858 0.353643 0.061 Uiso 1 1 calc R U . . .
C12 C 0.500000 0.35803(14) 0.750000 0.0394(7) Uani 1 2 d S T P . .
H12 H 0.500001 0.314729 0.749998 0.047 Uiso 1 2 calc R U P . .
C13 C 0.52988(11) 0.38928(9) 0.67608(15) 0.0327(4) Uani 1 1 d . . . . .
H13 H 0.550302 0.367952 0.625060 0.039 Uiso 1 1 calc R U . . .
C14 C 0.52934(9) 0.45262(9) 0.67811(13) 0.0256(4) Uani 1 1 d . . . . .
C15 C 0.55544(9) 0.49489(9) 0.60805(14) 0.0261(4) Uani 1 1 d . . . . .
C16 C 0.59273(10) 0.48964(10) 0.52435(14) 0.0316(4) Uani 1 1 d . . . . .
H16 H 0.610765 0.453574 0.496993 0.038 Uiso 1 1 calc R U . . .
C17 C 0.59749(11) 0.54819(11) 0.49055(15) 0.0339(4) Uani 1 1 d . . . . .
H17 H 0.619423 0.560290 0.433799 0.041 Uiso 1 1 calc R U . . .
C18 C 0.500000 0.78445(16) 0.750000 0.0582(11) Uani 1 2 d S T P . .
H18 H 0.499999 0.827745 0.750001 0.070 Uiso 1 2 calc R U P . .
C19 C 0.55731(16) 0.75291(12) 0.7886(2) 0.0527(7) Uani 1 1 d . . . . .
H19 H 0.596430 0.774094 0.815677 0.063 Uiso 1 1 calc R U . . .
C20 C 0.55575(12) 0.69005(11) 0.78651(16) 0.0381(5) Uani 1 1 d . . . . .
C21 C 0.61092(11) 0.64774(11) 0.81632(16) 0.0371(5) Uani 1 1 d . . . . .
C22 C 0.68046(13) 0.65328(14) 0.8495(2) 0.0529(7) Uani 1 1 d . . . . .
H22 H 0.704562 0.689540 0.867623 0.063 Uiso 1 1 calc R U . . .
C23 C 0.70594(13) 0.59521(15) 0.85012(19) 0.0500(6) Uani 1 1 d . . . . .
H23 H 0.752237 0.583589 0.868104 0.060 Uiso 1 1 calc R U . . .
C24 C 0.56435(11) 0.74416(10) 0.48869(16) 0.0337(4) Uani 1 1 d . . . . .
C25 C 0.64232(12) 0.73604(10) 0.51456(17) 0.0471(6) Uani 1 1 d D . . . .
C26 C 0.74372(12) 0.43533(11) 0.77367(18) 0.0397(5) Uani 1 1 d . . . . .
C27 C 0.76635(13) 0.37889(12) 0.7182(2) 0.0604(8) Uani 1 1 d D . . . .

loop_
_atom_site_aniso_label
_atom_site_aniso_U_11
_atom_site_aniso_U_22
_atom_site_aniso_U_33
_atom_site_aniso_U_23
_atom_site_aniso_U_13
_atom_site_aniso_U_12
Fe1 0.01929(19) 0.0245(2) 0.0345(2) 0.000 -0.00494(15) 0.000
Fe2 0.02019(19) 0.0209(2) 0.0268(2) 0.000 0.00286(14) 0.000
F1 0.0418(12) 0.0689(15) 0.219(4) 0.061(2) -0.0319(18) -0.0278(11)
F2 0.0485(12) 0.113(2) 0.118(2) -0.0299(19) 0.0119(12) 0.0256(15)
F3 0.0518(11) 0.114(2) 0.0616(15) 0.0246(14) -0.0169(11) 0.0022(13)
F4 0.141(3) 0.176(3) 0.119(2) -0.081(2) -0.0270(19) 0.037(2)
F5 0.195(4) 0.0392(12) 0.219(4) 0.0058(15) 0.094(3) -0.0187(15)
F6 0.0577(11) 0.0655(12) 0.176(2) -0.0373(14) 0.0342(13) 0.0041(10)
F11 0.0418(12) 0.0689(15) 0.219(4) 0.061(2) -0.0319(18) -0.0278(11)
F12 0.0485(12) 0.113(2) 0.118(2) -0.0299(19) 0.0119(12) 0.0256(15)
F13 0.0518(11) 0.114(2) 0.0616(15) 0.0246(14) -0.0169(11) 0.0022(13)
O1 0.0483(10) 0.0332(9) 0.0726(12) 0.0111(8) -0.0070(9) 0.0057(8)
O2 0.0355(8) 0.0329(8) 0.0600(11) 0.0058(7) -0.0001(7) 0.0003(7)
O3 0.0295(9) 0.0597(12) 0.0797(14) 0.0039(10) 0.0032(9) 0.0014(8)
O4 0.0316(8) 0.0480(10) 0.0649(11) -0.0043(8) -0.0048(8) 0.0034(7)
N1 0.0217(8) 0.0335(9) 0.0338(9) -0.0061(7) -0.0046(6) 0.0015(7)
N2 0.0265(8) 0.0297(9) 0.0320(9) 0.0007(7) -0.0015(6) -0.0005(7)
N3 0.0289(9) 0.0326(9) 0.0410(10) 0.0015(8) 0.0017(7) -0.0015(7)
N4 0.0265(8) 0.0279(9) 0.0482(10) 0.0012(8) 0.0001(7) -0.0009(7)
N5 0.0333(10) 0.0287(9) 0.0629(13) 0.0075(9) 0.0038(9) 0.0011(8)
N6 0.0209(10) 0.0226(11) 0.0280(11) 0.000 0.0003(8) 0.000
N7 0.0240(8) 0.0253(8) 0.0282(8) 0.0030(6) 0.0017(6) -0.0003(6)
N8 0.0264(8) 0.0308(9) 0.0313(8) 0.0058(7) 0.0026(6) -0.0009(7)
N9 0.0345(13) 0.0262(12) 0.0324(12) 0.000 0.0106(10) 0.000
N10 0.0247(8) 0.0371(9) 0.0297(8) 0.0018(7) 0.0036(6) -0.0017(7)
N11 0.0242(9) 0.0491(11) 0.0355(9) 0.0057(8) 0.0025(7) 0.0001(8)
C1 0.0294(11) 0.0715(18) 0.0543(15) -0.0046(13) -0.0172(10) 0.0064(12)
C2 0.0345(12) 0.0584(15) 0.0416(12) 0.0012(11) -0.0096(9) 0.0132(11)
C3 0.0229(10) 0.0588(15) 0.0571(15) -0.0138(12) -0.0073(10) -0.0031(10)
C4 0.0289(10) 0.0384(11) 0.0319(10) -0.0043(9) -0.0043(8) 0.0080(9)
C5 0.0230(9) 0.0379(11) 0.0420(11) -0.0112(9) -0.0015(8) -0.0002(8)
C6 0.0303(10) 0.0340(11) 0.0295(10) -0.0012(8) -0.0021(8) 0.0078(8)
C7 0.0471(13) 0.0347(11) 0.0427(12) 0.0061(10) 0.0002(10) 0.0089(10)
C8 0.0455(13) 0.0308(11) 0.0499(13) 0.0063(10) 0.0070(10) 0.0016(10)
C9 0.0216(9) 0.0325(11) 0.0517(13) -0.0104(9) 0.0037(8) -0.0024(8)
C10 0.0295(11) 0.0362(12) 0.0766(18) -0.0078(12) 0.0074(11) -0.0068(10)
C11 0.0389(13) 0.0298(12) 0.0834(19) 0.0028(12) 0.0128(12) -0.0062(10)
C12 0.0481(18) 0.0219(14) 0.0480(18) 0.000 0.0013(14) 0.000
C13 0.0349(11) 0.0252(10) 0.0382(11) -0.0033(8) 0.0016(8) 0.0043(8)
C14 0.0226(9) 0.0265(9) 0.0276(9) -0.0016(7) -0.0007(7) 0.0031(7)
C15 0.0221(9) 0.0273(9) 0.0288(9) -0.0021(7) -0.0001(7) 0.0027(7)
C16 0.0264(9) 0.0381(11) 0.0304(10) -0.0026(8) 0.0033(8) 0.0039(8)
C17 0.0262(10) 0.0452(12) 0.0307(10) 0.0023(9) 0.0039(8) 0.0009(9)
C18 0.084(3) 0.0226(16) 0.070(3) 0.000 0.030(2) 0.000
C19 0.0650(17) 0.0349(13) 0.0598(16) -0.0098(11) 0.0233(13) -0.0163(12)
C20 0.0409(12) 0.0334(11) 0.0409(12) -0.0040(9) 0.0134(9) -0.0088(9)
C21 0.0341(11) 0.0421(12) 0.0356(11) -0.0040(9) 0.0077(9) -0.0119(9)
C22 0.0380(13) 0.0671(18) 0.0537(15) -0.0101(13) 0.0029(11) -0.0236(13)
C23 0.0278(11) 0.0745(19) 0.0474(14) 0.0029(13) -0.0006(10) -0.0090(12)
C24 0.0364(11) 0.0275(10) 0.0371(11) -0.0022(8) -0.0001(8) 0.0024(8)
C25 0.0392(13) 0.0403(13) 0.0616(16) 0.0125(11) -0.0017(11) 0.0001(10)
C26 0.0294(11) 0.0435(13) 0.0461(12) 0.0102(10) 0.0014(9) -0.0001(9)
C27 0.0439(14) 0.0450(15) 0.092(2) -0.0062(15) 0.0040(14) -0.0079(12)

loop_
_atom_type_symbol
_atom_type_description
_atom_type_scat_dispersion_real
_atom_type_scat_dispersion_imag
_atom_type_scat_source
C C 0.0033 0.0016
;
International Tables for Crystallography
(Vol. C, Tables 4.2.6.8 and 6.1.1.4)
;
H H 0.0000 0.0000
;
International Tables for Crystallography
(Vol. C, Table 6.1.1.4)
;
O O 0.0106 0.0060
;
International Tables for Crystallography
(Vol. C, Tables 4.2.6.8 and 6.1.1.4)
;
N N 0.0061 0.0033
;
International Tables for Crystallography
(Vol. C, Tables 4.2.6.8 and 6.1.1.4)
;
F F 0.0171 0.0103
;
International Tables for Crystallography
(Vol. C, Tables 4.2.6.8 and 6.1.1.4)
;
Fe Fe 0.3463 0.8444
;
International Tables for Crystallography
(Vol. C, Tables 4.2.6.8 and 6.1.1.4)
;

loop_
_geom_angle_atom_site_label_1
_geom_angle_atom_site_label_2
_geom_angle_atom_site_label_3
_geom_angle
_geom_angle_site_symmetry_1
_geom_angle_site_symmetry_3
_geom_angle_publ_flag
N1 Fe1 N1 165.39(10) 2_655 . ?
N1 Fe1 N4 117.23(7) 2_655 . ?
N1 Fe1 N4 74.08(7) . . ?
N1 Fe1 N4 74.09(7) 2_655 2_655 ?
N1 Fe1 N4 117.23(7) . 2_655 ?
N4 Fe1 N4 87.71(9) . 2_655 ?
N1 Fe1 N2 73.79(7) 2_655 2_655 ?
N1 Fe1 N2 95.05(6) . 2_655 ?
N4 Fe1 N2 103.80(7) . 2_655 ?
N4 Fe1 N2 147.67(6) 2_655 2_655 ?
N1 Fe1 N2 95.05(6) 2_655 . ?
N1 Fe1 N2 73.79(7) . . ?
N4 Fe1 N2 147.67(6) . . ?
N4 Fe1 N2 103.80(7) 2_655 . ?
N2 Fe1 N2 82.59(9) 2_655 . ?
N9 Fe2 N6 180.0 . . ?
N9 Fe2 N7 101.21(5) . 2_656 ?
N6 Fe2 N7 78.79(5) . 2_656 ?
N9 Fe2 N7 101.21(5) . . ?
N6 Fe2 N7 78.79(5) . . ?
N7 Fe2 N7 157.59(10) 2_656 . ?
N9 Fe2 N10 79.01(5) . 2_656 ?
N6 Fe2 N10 100.99(5) . 2_656 ?
N7 Fe2 N10 88.49(7) 2_656 2_656 ?
N7 Fe2 N10 95.76(7) . 2_656 ?
N9 Fe2 N10 79.01(5) . . ?
N6 Fe2 N10 100.99(5) . . ?
N7 Fe2 N10 95.77(7) 2_656 . ?
N7 Fe2 N10 88.49(7) . . ?
N10 Fe2 N10 158.01(11) 2_656 . ?
F11 F1 C25 68.8(4) . . ?
F11 F1 F12 128.0(6) . . ?
C25 F1 F12 61.0(4) . . ?
F12 F2 C25 64.1(4) . . ?
F12 F2 F13 109.4(6) . . ?
C25 F2 F13 55.4(4) . . ?
F13 F3 C25 71.2(4) . . ?
F13 F3 F11 120.4(7) . . ?
C25 F3 F11 54.1(3) . . ?
F1 F11 C25 64.2(4) . . ?
F1 F11 F3 107.6(6) . . ?
C25 F11 F3 53.1(3) . . ?
F2 F12 F1 122.1(5) . . ?
F2 F12 C25 66.3(5) . . ?
F1 F12 C25 59.1(3) . . ?
F3 F13 C25 72.8(5) . . ?
F3 F13 F2 128.7(6) . . ?
C25 F13 F2 57.5(4) . . ?
C4 N1 C5 120.92(18) . . ?
C4 N1 Fe1 119.52(14) . . ?
C5 N1 Fe1 119.53(15) . . ?
N3 N2 C6 105.17(17) . . ?
N3 N2 Fe1 137.72(13) . . ?
C6 N2 Fe1 114.95(14) . . ?
C8 N3 N2 111.68(18) . . ?
C8 N3 H3N 124.2 . . ?
N2 N3 H3N 124.2 . . ?
N5 N4 C9 105.53(18) . . ?
N5 N4 Fe1 137.09(14) . . ?
C9 N4 Fe1 115.40(15) . . ?
N4 N5 C11 111.3(2) . . ?
N4 N5 H5N 124.3 . . ?
C11 N5 H5N 124.3 . . ?
C14 N6 C14 120.4(2) . 2_656 ?
C14 N6 Fe2 119.78(12) . . ?
C14 N6 Fe2 119.78(12) 2_656 . ?
N8 N7 C15 106.16(16) . . ?
N8 N7 Fe2 137.41(14) . . ?
C15 N7 Fe2 115.45(13) . . ?
N7 N8 C17 110.82(17) . . ?
N7 N8 H8N 124.6 . . ?
C17 N8 H8N 124.6 . . ?
C20 N9 C20 120.0(3) . 2_656 ?
C20 N9 Fe2 120.01(14) . . ?
C20 N9 Fe2 120.01(14) 2_656 . ?
N11 N10 C21 106.24(18) . . ?
N11 N10 Fe2 137.95(15) . . ?
C21 N10 Fe2 115.72(15) . . ?
C23 N11 N10 110.7(2) . . ?
C23 N11 H11N 124.6 . . ?
N10 N11 H11N 124.6 . . ?
C3 C1 C2 120.7(2) . . ?
C3 C1 H1 119.6 . . ?
C2 C1 H1 119.6 . . ?
C1 C2 C4 118.1(2) . . ?
C1 C2 H2 121.0 . . ?
C4 C2 H2 121.0 . . ?
C1 C3 C5 118.6(2) . . ?
C1 C3 H3 120.7 . . ?
C5 C3 H3 120.7 . . ?
N1 C4 C2 121.2(2) . . ?
N1 C4 C6 113.61(17) . . ?
C2 C4 C6 125.2(2) . . ?
N1 C5 C3 120.5(2) . . ?
N1 C5 C9 113.25(18) . . ?
C3 C5 C9 126.2(2) . . ?
N2 C6 C7 110.3(2) . . ?
N2 C6 C4 116.49(19) . . ?
C7 C6 C4 133.2(2) . . ?
C8 C7 C6 105.1(2) . . ?
C8 C7 H7 127.4 . . ?
C6 C7 H7 127.4 . . ?
N3 C8 C7 107.7(2) . . ?
N3 C8 H8 126.2 . . ?
C7 C8 H8 126.2 . . ?
N4 C9 C10 110.5(2) . . ?
N4 C9 C5 116.83(18) . . ?
C10 C9 C5 132.6(2) . . ?
C11 C10 C9 104.7(2) . . ?
C11 C10 H10 127.7 . . ?
C9 C10 H10 127.7 . . ?
N5 C11 C10 107.9(2) . . ?
N5 C11 H11 126.0 . . ?
C10 C11 H11 126.0 . . ?
C13 C12 C13 120.5(3) . 2_656 ?
C13 C12 H12 119.7 . . ?
C13 C12 H12 119.7 2_656 . ?
C12 C13 C14 118.5(2) . . ?
C12 C13 H13 120.8 . . ?
C14 C13 H13 120.8 . . ?
N6 C14 C13 121.02(19) . . ?
N6 C14 C15 110.48(18) . . ?
C13 C14 C15 128.46(18) . . ?
N7 C15 C16 110.11(18) . . ?
N7 C15 C14 114.47(17) . . ?
C16 C15 C14 135.40(18) . . ?
C17 C16 C15 104.68(18) . . ?
C17 C16 H16 127.7 . . ?
C15 C16 H16 127.7 . . ?
N8 C17 C16 108.22(18) . . ?
N8 C17 H17 125.9 . . ?
C16 C17 H17 125.9 . . ?
C19 C18 C19 120.4(3) . 2_656 ?
C19 C18 H18 119.8 . . ?
C19 C18 H18 119.8 2_656 . ?
C20 C19 C18 118.2(3) . . ?
C20 C19 H19 120.9 . . ?
C18 C19 H19 120.9 . . ?
N9 C20 C19 121.6(2) . . ?
N9 C20 C21 110.3(2) . . ?
C19 C20 C21 128.0(2) . . ?
N10 C21 C22 109.5(2) . . ?
N10 C21 C20 114.63(19) . . ?
C22 C21 C20 135.4(2) . . ?
C23 C22 C21 105.0(2) . . ?
C23 C22 H22 127.5 . . ?
C21 C22 H22 127.5 . . ?
N11 C23 C22 108.5(2) . . ?
N11 C23 H23 125.7 . . ?
C22 C23 H23 125.7 . . ?
O2 C24 O1 129.7(2) . . ?
O2 C24 C25 115.97(19) . . ?
O1 C24 C25 114.34(19) . . ?
F1 C25 F13 127.1(6) . . ?
F1 C25 F12 60.0(6) . . ?
F13 C25 F12 107.5(6) . . ?
F1 C25 F3 110.1(3) . . ?
F13 C25 F3 36.1(6) . . ?
F12 C25 F3 130.9(6) . . ?
F1 C25 F11 46.9(5) . . ?
F13 C25 F11 105.7(6) . . ?
F12 C25 F11 105.7(6) . . ?
F3 C25 F11 72.8(6) . . ?
F1 C25 F2 107.2(3) . . ?
F13 C25 F2 67.2(6) . . ?
F12 C25 F2 49.7(6) . . ?
F3 C25 F2 102.4(2) . . ?
F11 C25 F2 143.8(6) . . ?
F1 C25 C24 114.4(2) . . ?
F13 C25 C24 116.9(6) . . ?
F12 C25 C24 114.6(6) . . ?
F3 C25 C24 112.8(2) . . ?
F11 C25 C24 105.5(6) . . ?
F2 C25 C24 109.2(2) . . ?
O3 C26 O4 129.4(3) . . ?
O3 C26 C27 113.8(2) . . ?
O4 C26 C27 116.9(2) . . ?
F5 C27 F6 108.4(3) . . ?
F5 C27 F4 104.8(3) . . ?
F6 C27 F4 104.0(3) . . ?
F5 C27 C26 112.8(3) . . ?
F6 C27 C26 114.6(2) . . ?
F4 C27 C26 111.5(2) . . ?

loop_
_geom_bond_atom_site_label_1
_geom_bond_atom_site_label_2
_geom_bond_distance
_geom_bond_site_symmetry_2
_geom_bond_publ_flag
Fe1 N1 2.1359(16) 2_655 ?
Fe1 N1 2.1359(16) . ?
Fe1 N4 2.1821(18) . ?
Fe1 N4 2.1821(18) 2_655 ?
Fe1 N2 2.1964(17) 2_655 ?
Fe1 N2 2.1964(17) . ?
Fe2 N9 1.930(2) . ?
Fe2 N6 1.935(2) . ?
Fe2 N7 1.9817(16) 2_656 ?
Fe2 N7 1.9818(16) . ?
Fe2 N10 1.9824(17) 2_656 ?
Fe2 N10 1.9825(17) . ?
F1 F11 1.053(12) . ?
F1 C25 1.298(3) . ?
F1 F12 1.310(13) . ?
F2 F12 1.122(14) . ?
F2 C25 1.348(3) . ?
F2 F13 1.473(12) . ?
F3 F13 0.818(12) . ?
F3 C25 1.327(3) . ?
F3 F11 1.586(11) . ?
F4 C27 1.332(3) . ?
F5 C27 1.297(3) . ?
F6 C27 1.315(3) . ?
F11 C25 1.344(5) . ?
F12 C25 1.324(5) . ?
F13 C25 1.315(5) . ?
O1 C24 1.240(3) . ?
O2 C24 1.233(3) . ?
O3 C26 1.237(3) . ?
O4 C26 1.240(3) . ?
N1 C4 1.341(3) . ?
N1 C5 1.342(3) . ?
N2 N3 1.346(2) . ?
N2 C6 1.350(3) . ?
N3 C8 1.342(3) . ?
N3 H3N 0.8800 . ?
N4 N5 1.342(3) . ?
N4 C9 1.347(3) . ?
N5 C11 1.347(3) . ?
N5 H5N 0.8800 . ?
N6 C14 1.349(2) . ?
N6 C14 1.349(2) 2_656 ?
N7 N8 1.341(2) . ?
N7 C15 1.348(3) . ?
N8 C17 1.346(3) . ?
N8 H8N 0.8800 . ?
N9 C20 1.350(3) . ?
N9 C20 1.350(3) 2_656 ?
N10 N11 1.345(3) . ?
N10 C21 1.347(3) . ?
N11 C23 1.337(3) . ?
N11 H11N 0.8800 . ?
C1 C3 1.377(4) . ?
C1 C2 1.383(4) . ?
C1 H1 0.9500 . ?
C2 C4 1.391(3) . ?
C2 H2 0.9500 . ?
C3 C5 1.397(3) . ?
C3 H3 0.9500 . ?
C4 C6 1.458(3) . ?
C5 C9 1.457(3) . ?
C6 C7 1.397(3) . ?
C7 C8 1.369(4) . ?
C7 H7 0.9500 . ?
C8 H8 0.9500 . ?
C9 C10 1.400(3) . ?
C10 C11 1.370(4) . ?
C10 H10 0.9500 . ?
C11 H11 0.9500 . ?
C12 C13 1.383(3) . ?
C12 C13 1.383(3) 2_656 ?
C12 H12 0.9500 . ?
C13 C14 1.390(3) . ?
C13 H13 0.9500 . ?
C14 C15 1.452(3) . ?
C15 C16 1.399(3) . ?
C16 C17 1.373(3) . ?
C16 H16 0.9500 . ?
C17 H17 0.9500 . ?
C18 C19 1.392(4) . ?
C18 C19 1.392(4) 2_656 ?
C18 H18 0.9500 . ?
C19 C20 1.380(3) . ?
C19 H19 0.9500 . ?
C20 C21 1.458(3) . ?
C21 C22 1.403(3) . ?
C22 C23 1.365(4) . ?
C22 H22 0.9500 . ?
C23 H23 0.9500 . ?
C24 C25 1.538(3) . ?
C26 C27 1.532(4) . ?

loop_
_geom_hbond_atom_site_label_D
_geom_hbond_atom_site_label_H
_geom_hbond_atom_site_label_A
_geom_hbond_site_symmetry_D
_geom_hbond_site_symmetry_H
_geom_hbond_site_symmetry_A
_geom_hbond_distance_DA
_geom_hbond_distance_DH
_geom_hbond_distance_HA
_geom_hbond_angle_DHA
_geom_hbond_publ_flag
N3 H3N O4 . . 7_666 2.739(2) 0.880 1.874 167.2 no
N5 H5N O1 . . . 2.676(3) 0.880 1.819 164.3 no
N8 H8N F13 . . . 2.855(11) 0.880 2.305 120.6 no
N8 H8N O2 . . . 2.701(2) 0.880 1.861 158.8 no
N11 H11N O3 . . . 2.689(3) 0.880 1.827 165.9 no

loop_
_geom_torsion_atom_site_label_1
_geom_torsion_atom_site_label_2
_geom_torsion_atom_site_label_3
_geom_torsion_atom_site_label_4
_geom_torsion
_geom_torsion_site_symmetry_1
_geom_torsion_site_symmetry_2
_geom_torsion_site_symmetry_3
_geom_torsion_site_symmetry_4
_geom_torsion_publ_flag
F12 F1 F11 C25 -15.7(11) . . . . ?
C25 F1 F11 F3 31.6(5) . . . . ?
F12 F1 F11 F3 15.9(14) . . . . ?
F13 F3 F11 F1 -8.7(16) . . . . ?
C25 F3 F11 F1 -36.2(6) . . . . ?
F13 F3 F11 C25 27.5(12) . . . . ?
C25 F2 F12 F1 20.3(8) . . . . ?
F13 F2 F12 F1 -12.4(14) . . . . ?
F13 F2 F12 C25 -32.7(7) . . . . ?
F11 F1 F12 F2 -5.0(18) . . . . ?
C25 F1 F12 F2 -21.7(9) . . . . ?
F11 F1 F12 C25 16.7(12) . . . . ?
F11 F3 F13 C25 -23.3(10) . . . . ?
C25 F3 F13 F2 14.2(12) . . . . ?
F11 F3 F13 F2 -9(2) . . . . ?
F12 F2 F13 F3 20.1(19) . . . . ?
C25 F2 F13 F3 -16.1(14) . . . . ?
F12 F2 F13 C25 36.2(8) . . . . ?
C6 N2 N3 C8 -1.1(2) . . . . ?
Fe1 N2 N3 C8 -162.53(17) . . . . ?
C9 N4 N5 C11 -0.6(3) . . . . ?
Fe1 N4 N5 C11 -162.87(19) . . . . ?
C15 N7 N8 C17 0.4(2) . . . . ?
Fe2 N7 N8 C17 167.88(15) . . . . ?
C21 N10 N11 C23 0.6(2) . . . . ?
Fe2 N10 N11 C23 176.88(17) . . . . ?
C3 C1 C2 C4 0.3(4) . . . . ?
C2 C1 C3 C5 0.1(4) . . . . ?
C5 N1 C4 C2 0.5(3) . . . . ?
Fe1 N1 C4 C2 -177.44(17) . . . . ?
C5 N1 C4 C6 -178.21(18) . . . . ?
Fe1 N1 C4 C6 3.8(2) . . . . ?
C1 C2 C4 N1 -0.6(4) . . . . ?
C1 C2 C4 C6 177.9(2) . . . . ?
C4 N1 C5 C3 -0.1(3) . . . . ?
Fe1 N1 C5 C3 177.90(17) . . . . ?
C4 N1 C5 C9 179.74(19) . . . . ?
Fe1 N1 C5 C9 -2.3(2) . . . . ?
C1 C3 C5 N1 -0.3(4) . . . . ?
C1 C3 C5 C9 180.0(2) . . . . ?
N3 N2 C6 C7 0.7(2) . . . . ?
Fe1 N2 C6 C7 167.06(15) . . . . ?
N3 N2 C6 C4 -179.86(17) . . . . ?
Fe1 N2 C6 C4 -13.5(2) . . . . ?
N1 C4 C6 N2 6.7(3) . . . . ?
C2 C4 C6 N2 -172.0(2) . . . . ?
N1 C4 C6 C7 -174.1(2) . . . . ?
C2 C4 C6 C7 7.3(4) . . . . ?
N2 C6 C7 C8 -0.1(3) . . . . ?
C4 C6 C7 C8 -179.4(2) . . . . ?
N2 N3 C8 C7 1.1(3) . . . . ?
C6 C7 C8 N3 -0.5(3) . . . . ?
N5 N4 C9 C10 0.4(3) . . . . ?
Fe1 N4 C9 C10 167.19(16) . . . . ?
N5 N4 C9 C5 -177.79(19) . . . . ?
Fe1 N4 C9 C5 -11.0(2) . . . . ?
N1 C5 C9 N4 8.8(3) . . . . ?
C3 C5 C9 N4 -171.4(2) . . . . ?
N1 C5 C9 C10 -168.9(2) . . . . ?
C3 C5 C9 C10 10.9(4) . . . . ?
N4 C9 C10 C11 -0.2(3) . . . . ?
C5 C9 C10 C11 177.7(2) . . . . ?
N4 N5 C11 C10 0.5(3) . . . . ?
C9 C10 C11 N5 -0.2(3) . . . . ?
C13 C12 C13 C14 0.22(13) 2_656 . . . ?
C14 N6 C14 C13 0.23(13) 2_656 . . . ?
Fe2 N6 C14 C13 -179.77(13) . . . . ?
C14 N6 C14 C15 178.27(17) 2_656 . . . ?
Fe2 N6 C14 C15 -1.73(17) . . . . ?
C12 C13 C14 N6 -0.5(3) . . . . ?
C12 C13 C14 C15 -178.11(16) . . . . ?
N8 N7 C15 C16 0.1(2) . . . . ?
Fe2 N7 C15 C16 -170.51(12) . . . . ?
N8 N7 C15 C14 -178.36(15) . . . . ?
Fe2 N7 C15 C14 11.0(2) . . . . ?
N6 C14 C15 N7 -6.1(2) . . . . ?
C13 C14 C15 N7 171.79(19) . . . . ?
N6 C14 C15 C16 175.94(19) . . . . ?
C13 C14 C15 C16 -6.2(4) . . . . ?
N7 C15 C16 C17 -0.6(2) . . . . ?
C14 C15 C16 C17 177.5(2) . . . . ?
N7 N8 C17 C16 -0.8(2) . . . . ?
C15 C16 C17 N8 0.8(2) . . . . ?
C19 C18 C19 C20 0.63(16) 2_656 . . . ?
C20 N9 C20 C19 0.67(17) 2_656 . . . ?
Fe2 N9 C20 C19 -179.33(17) . . . . ?
C20 N9 C20 C21 -176.6(2) 2_656 . . . ?
Fe2 N9 C20 C21 3.4(2) . . . . ?
C18 C19 C20 N9 -1.3(3) . . . . ?
C18 C19 C20 C21 175.45(19) . . . . ?
N11 N10 C21 C22 -1.3(2) . . . . ?
Fe2 N10 C21 C22 -178.56(16) . . . . ?
N11 N10 C21 C20 172.69(18) . . . . ?
Fe2 N10 C21 C20 -4.6(2) . . . . ?
N9 C20 C21 N10 0.9(3) . . . . ?
C19 C20 C21 N10 -176.2(2) . . . . ?
N9 C20 C21 C22 172.8(2) . . . . ?
C19 C20 C21 C22 -4.2(4) . . . . ?
N10 C21 C22 C23 1.5(3) . . . . ?
C20 C21 C22 C23 -170.7(3) . . . . ?
N10 N11 C23 C22 0.4(3) . . . . ?
C21 C22 C23 N11 -1.2(3) . . . . ?
F11 F1 C25 F13 -76.0(10) . . . . ?
F12 F1 C25 F13 89.9(9) . . . . ?
F11 F1 C25 F12 -165.9(10) . . . . ?
F11 F1 C25 F3 -39.4(8) . . . . ?
F12 F1 C25 F3 126.5(7) . . . . ?
F12 F1 C25 F11 165.9(10) . . . . ?
F11 F1 C25 F2 -150.1(8) . . . . ?
F12 F1 C25 F2 15.9(7) . . . . ?
F11 F1 C25 C24 88.7(8) . . . . ?
F12 F1 C25 C24 -105.4(7) . . . . ?
F3 F13 C25 F1 72.1(12) . . . . ?
F2 F13 C25 F1 -94.8(6) . . . . ?
F3 F13 C25 F12 137.3(10) . . . . ?
F2 F13 C25 F12 -29.6(8) . . . . ?
F2 F13 C25 F3 -166.9(12) . . . . ?
F3 F13 C25 F11 24.7(12) . . . . ?
F2 F13 C25 F11 -142.3(6) . . . . ?
F3 F13 C25 F2 166.9(12) . . . . ?
F3 F13 C25 C24 -92.3(10) . . . . ?
F2 F13 C25 C24 100.8(4) . . . . ?
F2 F12 C25 F1 160.0(9) . . . . ?
F2 F12 C25 F13 36.7(9) . . . . ?
F1 F12 C25 F13 -123.2(7) . . . . ?
F2 F12 C25 F3 68.7(10) . . . . ?
F1 F12 C25 F3 -91.3(7) . . . . ?
F2 F12 C25 F11 149.3(7) . . . . ?
F1 F12 C25 F11 -10.6(8) . . . . ?
F1 F12 C25 F2 -160.0(9) . . . . ?
F2 F12 C25 C24 -95.0(6) . . . . ?
F1 F12 C25 C24 105.0(5) . . . . ?
F13 F3 C25 F1 -126.1(11) . . . . ?
F11 F3 C25 F1 29.1(6) . . . . ?
F11 F3 C25 F13 155.1(12) . . . . ?
F13 F3 C25 F12 -58.9(13) . . . . ?
F11 F3 C25 F12 96.2(9) . . . . ?
F13 F3 C25 F11 -155.1(12) . . . . ?
F13 F3 C25 F2 -12.3(11) . . . . ?
F11 F3 C25 F2 142.8(6) . . . . ?
F13 F3 C25 C24 104.9(11) . . . . ?
F11 F3 C25 C24 -99.9(6) . . . . ?
F3 F11 C25 F1 -141.3(7) . . . . ?
F1 F11 C25 F13 126.4(8) . . . . ?
F3 F11 C25 F13 -14.9(7) . . . . ?
F1 F11 C25 F12 12.6(9) . . . . ?
F3 F11 C25 F12 -128.7(6) . . . . ?
F1 F11 C25 F3 141.3(7) . . . . ?
F1 F11 C25 F2 53.8(12) . . . . ?
F3 F11 C25 F2 -87.6(9) . . . . ?
F1 F11 C25 C24 -109.1(6) . . . . ?
F3 F11 C25 C24 109.5(3) . . . . ?
F12 F2 C25 F1 -18.1(8) . . . . ?
F13 F2 C25 F1 123.7(7) . . . . ?
F12 F2 C25 F13 -141.8(10) . . . . ?
F13 F2 C25 F12 141.8(10) . . . . ?
F12 F2 C25 F3 -133.9(8) . . . . ?
F13 F2 C25 F3 7.8(7) . . . . ?
F12 F2 C25 F11 -56.2(12) . . . . ?
F13 F2 C25 F11 85.6(11) . . . . ?
F12 F2 C25 C24 106.3(8) . . . . ?
F13 F2 C25 C24 -111.9(7) . . . . ?
O2 C24 C25 F1 -171.3(3) . . . . ?
O1 C24 C25 F1 10.3(4) . . . . ?
O2 C24 C25 F13 -5.0(7) . . . . ?
O1 C24 C25 F13 176.6(7) . . . . ?
O2 C24 C25 F12 122.1(8) . . . . ?
O1 C24 C25 F12 -56.3(8) . . . . ?
O2 C24 C25 F3 -44.6(3) . . . . ?
O1 C24 C25 F3 137.0(3) . . . . ?
O2 C24 C25 F11 -122.1(7) . . . . ?
O1 C24 C25 F11 59.5(7) . . . . ?
O2 C24 C25 F2 68.5(3) . . . . ?
O1 C24 C25 F2 -109.9(3) . . . . ?
O3 C26 C27 F5 -63.4(3) . . . . ?
O4 C26 C27 F5 117.2(3) . . . . ?
O3 C26 C27 F6 172.0(3) . . . . ?
O4 C26 C27 F6 -7.4(4) . . . . ?
O3 C26 C27 F4 54.3(3) . . . . ?
O4 C26 C27 F4 -125.2(3) . . . . ?
